data_7203094
loop_
_publ_author_name
'Geisheimer, Andrew R.'
'Katz, Michael J.'
'Batchelor, Raymond J.'
'Leznoff, Daniel B.'

_publ_section_title
;
 Preparation and characterization of two chiral Au(CN)2-based
 coordination polymers containing
 (1R,2R)-N,N&#x2032;-dimethylcyclohexanediamine
;
_journal_issue 11
_journal_name_full CrystEngComm
_journal_page_first 1078
_journal_paper_doi 10.1039/b711275k
_journal_volume 9
_journal_year 2007
_chemical_absolute_configuration ad
_chemical_formula_moiety 'C10 H18 Au1 Cl1 Cu1 N4 O4'
_chemical_formula_sum 'C10 H18 Au Cl Cu N4 O4'
_chemical_formula_weight 554.24
_chemical_name_systematic ?
_space_group_IT_number 20
_symmetry_cell_setting orthorhombic
_symmetry_space_group_name_Hall 'C 2c 2'
_symmetry_space_group_name_H-M 'C 2 2 21'
_atom_sites_solution_hydrogens geom
_atom_sites_solution_primary direct
_cell_angle_alpha 90
_cell_angle_beta 90
_cell_angle_gamma 90
_cell_formula_units_Z 4
_cell_length_a 7.2413(2)
_cell_length_b 17.2528(5)
_cell_length_c 12.9833(3)
_cell_measurement_reflns_used 1210
_cell_measurement_temperature 293
_cell_measurement_theta_max 24.56
_cell_measurement_theta_min 2.84
_cell_volume 1622.04(7)
_computing_cell_refinement
;
Bruker SMART
;
_computing_data_collection
;
Bruker SMART
;
_computing_data_reduction
;
Bruker SAINT
;
_computing_structure_refinement
;
Crystals
;
_computing_structure_solution
;
SIR92 (Altomare et al, 1994)
;
_diffrn_ambient_temperature 293
_diffrn_measured_fraction_theta_full 0.997
_diffrn_measured_fraction_theta_max 0.993
_diffrn_measurement_device_type 'Bruker SMART APEX II CCD area Detector'
_diffrn_measurement_method \w\f
_diffrn_radiation_monochromator graphite
_diffrn_radiation_type 'Mo K\a'
_diffrn_radiation_wavelength 0.71073
_diffrn_reflns_av_R_equivalents 0.030
_diffrn_reflns_limit_h_max 9
_diffrn_reflns_limit_h_min -8
_diffrn_reflns_limit_k_max 13
_diffrn_reflns_limit_k_min -22
_diffrn_reflns_limit_l_max 13
_diffrn_reflns_limit_l_min -17
_diffrn_reflns_number 4494
_diffrn_reflns_theta_full 27.808
_diffrn_reflns_theta_max 28.376
_diffrn_reflns_theta_min 2.835
_exptl_absorpt_coefficient_mu 10.528
_exptl_absorpt_correction_T_max 0.34895
_exptl_absorpt_correction_T_min 0.17016
_exptl_absorpt_correction_type multi-scan
_exptl_crystal_colour Blue
_exptl_crystal_density_diffrn 2.269
_exptl_crystal_description 'needle '
_exptl_crystal_F_000 1052
_exptl_crystal_size_max 0.5
_exptl_crystal_size_mid 0.2
_exptl_crystal_size_min 0.1
_refine_diff_density_max 0.59
_refine_diff_density_min -0.84
_refine_ls_abs_structure_details 'Flack (1983), 843 Friedel-pairs'
_refine_ls_abs_structure_Flack 0.01(2)
_refine_ls_extinction_method None
_refine_ls_goodness_of_fit_ref 0.7832
_refine_ls_hydrogen_treatment constr
_refine_ls_matrix_type full
_refine_ls_number_parameters 99
_refine_ls_number_reflns 1207
_refine_ls_number_restraints 0
_refine_ls_R_factor_all 0.0554
_refine_ls_R_factor_gt 0.0278
_refine_ls_shift/su_max 0.000337
_refine_ls_structure_factor_coef F
_refine_ls_weighting_details
;
Method= Modified Sheldrick
w=1/[\s^2^(F^2^) + ( 0.00P)^2^ + 0.00P]
,where P=(max(Fo^2^,0) + 2Fc^2^)/3
;
_refine_ls_weighting_scheme calc
_refine_ls_wR_factor_all 0.0333
_refine_ls_wR_factor_gt 0.0254
_refine_ls_wR_factor_ref 0.0254
_reflns_limit_h_max 9
_reflns_limit_h_min -9
_reflns_limit_k_max 22
_reflns_limit_k_min 0
_reflns_limit_l_max 17
_reflns_limit_l_min 0
_reflns_number_gt 1207
_reflns_number_total 2004
_reflns_threshold_expression I>2.5\s(I
_cod_data_source_file b711275k.txt
_cod_data_source_block {Cu(C8H18N2)[Au(CN)2](ClO4)}
_cod_depositor_comments
;
The following automatic conversions were performed:
'_symmetry_cell_setting' value 'Orthorhombic' changed to 'orthorhombic'
according to '/home/saulius/struct/CIF-dictionaries/cif_core.dic'
dictionary named 'cif_core.dic' version 2.4.1 from 2010-06-29.

Automatic conversion script
Id: cif_fix_enum 1527 2010-12-29 10:47:43Z saulius 
;
_cod_original_sg_symbol_H-M 'C 2 2 21 '
_cod_original_formula_sum 'C10 H18 Au1 Cl1 Cu1 N4 O4'
_cod_database_code 7203094

loop_
_symmetry_equiv_pos_as_xyz
x,y,z
x+1/2,y+1/2,z
x,-y,-z
x+1/2,-y+1/2,-z
-x,y,-z+1/2
-x+1/2,y+1/2,-z+1/2
-x,-y,z+1/2
-x+1/2,-y+1/2,z+1/2

loop_
_atom_site_label
_atom_site_type_symbol
_atom_site_fract_x
_atom_site_fract_y
_atom_site_fract_z
_atom_site_U_iso_or_equiv
_atom_site_occupancy
_atom_site_adp_type
_atom_site_refinement_flags_posn
_atom_site_refinement_flags_adp
_atom_site_refinement_flags_occupancy
_atom_site_disorder_assembly
_atom_site_disorder_group
_atom_site_attached_hydrogens
Au1 Au 0.51150(8) 0.5000 0.5000 0.0468 1.0000 Uani S T . . . .
Cu1 Cu 0.5000 0.72630(7) 0.7500 0.0333 1.0000 Uani S T . . . .
Cl1 Cl 0.0000 0.77510(16) 0.7500 0.0431 1.0000 Uani S T . . . .
O1 O 0.1541(7) 0.7279(3) 0.7236(6) 0.0714 1.0000 Uani . . . . . .
O2 O 0.0476(11) 0.8232(4) 0.8350(4) 0.0716 1.0000 Uani . . . . . .
N1 N 0.5096(15) 0.6446(3) 0.6439(4) 0.0461 1.0000 Uani . . . . . .
N2 N 0.4769(10) 0.8126(3) 0.8541(4) 0.0337 1.0000 Uani . . . . . .
C1 C 0.5098(16) 0.5917(4) 0.5902(5) 0.0465 1.0000 Uani . . . . . .
C2 C 0.5342(10) 0.8863(3) 0.8054(4) 0.0302 1.0000 Uani . . . . . .
C3 C 0.472(2) 0.9583(4) 0.8606(6) 0.0641 1.0000 Uani . . . . . .
C4 C 0.529(3) 1.0312(4) 0.8050(7) 0.0848 1.0000 Uani . . . . . .
C5 C 0.5606(13) 0.8012(5) 0.9558(5) 0.0648 1.0000 Uani . . . . . .
H20 H 0.3509 0.8178 0.8662 0.041(9) 1.0000 Uiso R . . . . .
H21 H 0.6723 0.8865 0.8034 0.040(9) 1.0000 Uiso R . . . . .
H31 H 0.5295 0.9586 0.9307 0.079(9) 1.0000 Uiso R . . . . .
H32 H 0.3345 0.9569 0.8676 0.079(9) 1.0000 Uiso R . . . . .
H41 H 0.4677 1.0762 0.8397 0.109(9) 1.0000 Uiso R . . . . .
H42 H 0.6661 1.0373 0.8096 0.109(9) 1.0000 Uiso R . . . . .
H51 H 0.5165 0.7512 0.9858 0.081(9) 1.0000 Uiso R . . . . .
H52 H 0.5251 0.8449 1.0023 0.081(9) 1.0000 Uiso R . . . . .
H53 H 0.6981 0.7998 0.9484 0.081(9) 1.0000 Uiso R . . . . .

loop_
_atom_site_aniso_label
_atom_site_aniso_U_11
_atom_site_aniso_U_22
_atom_site_aniso_U_33
_atom_site_aniso_U_23
_atom_site_aniso_U_13
_atom_site_aniso_U_12
Au1 0.0591(3) 0.03280(18) 0.0485(2) -0.0157(3) 0.0000 0.0000
Cu1 0.0497(11) 0.0225(6) 0.0278(6) 0.0000 -0.0023(16) 0.0000
Cl1 0.031(2) 0.0448(17) 0.0530(17) 0.0000 0.001(3) 0.0000
O1 0.037(3) 0.056(4) 0.121(8) -0.022(4) 0.004(4) 0.017(3)
O2 0.078(6) 0.083(5) 0.054(4) -0.028(3) 0.003(4) -0.002(5)
N1 0.062(5) 0.030(3) 0.046(3) -0.013(3) 0.000(6) -0.005(6)
N2 0.045(4) 0.030(3) 0.026(3) 0.000(2) 0.002(4) -0.001(4)
C1 0.051(5) 0.038(4) 0.051(4) -0.007(3) -0.006(6) -0.002(6)
C2 0.034(5) 0.023(3) 0.034(3) 0.000(3) -0.001(4) -0.004(3)
C3 0.099(9) 0.044(5) 0.050(5) -0.014(4) -0.011(8) 0.009(7)
C4 0.141(13) 0.026(4) 0.088(7) -0.006(4) -0.032(10) -0.013(7)
C5 0.115(9) 0.054(5) 0.026(4) -0.001(4) -0.015(5) -0.006(5)

loop_
_atom_type_symbol
_atom_type_scat_dispersion_real
_atom_type_scat_dispersion_imag
_atom_type_scat_Cromer_Mann_a1
_atom_type_scat_Cromer_Mann_b1
_atom_type_scat_Cromer_Mann_a2
_atom_type_scat_Cromer_Mann_b2
_atom_type_scat_Cromer_Mann_a3
_atom_type_scat_Cromer_Mann_b3
_atom_type_scat_Cromer_Mann_a4
_atom_type_scat_Cromer_Mann_b4
_atom_type_scat_Cromer_Mann_c
_atom_type_scat_source
C 0.0033 0.0016 2.3100 20.8439 1.0200 10.2075 1.5886 0.5687 0.8650 51.6512 0.2156 'International Tables Vol C 4.2.6.8 and 6.1.1.4'
H 0.0000 0.0000 0.4930 10.5109 0.3229 26.1257 0.1402 3.1424 0.0408 57.7998 0.0030 'International Tables Vol C 4.2.6.8 and 6.1.1.4'
N 0.0061 0.0033 12.2126 0.0057 3.1322 9.8933 2.0125 28.9975 1.1663 0.5826 -11.5290 'International Tables Vol C 4.2.6.8 and 6.1.1.4'
O 0.0106 0.0060 3.0485 13.2771 2.2868 5.7011 1.5463 0.3239 0.8670 32.9089 0.2508 'International Tables Vol C 4.2.6.8 and 6.1.1.4'
Cl 0.1484 0.1585 11.4604 0.0104 7.1964 1.1662 6.2556 18.5194 1.6455 47.7784 -9.5574 'International Tables Vol C 4.2.6.8 and 6.1.1.4'
Cu 0.3201 1.2651 13.3380 3.5828 7.1676 0.2470 5.6158 11.3966 1.6735 64.8126 1.1910 'International Tables Vol C 4.2.6.8 and 6.1.1.4'
Au -2.0133 8.8022 16.8819 0.4611 18.5913 8.6216 25.5582 1.4826 5.8600 36.3956 12.0658 'International Tables Vol C 4.2.6.8 and 6.1.1.4'

loop_
_geom_angle_atom_site_label_1
_geom_angle_site_symmetry_1
_geom_angle_atom_site_label_2
_geom_angle_site_symmetry_2
_geom_angle_atom_site_label_3
_geom_angle_site_symmetry_3
_geom_angle
_geom_angle_publ_flag
C1 3_566 Au1 . C1 . 179.3(7) yes
O1 5_656 Cu1 . N2 5_656 90.0(3) yes
O1 5_656 Cu1 . N1 5_656 87.0(3) yes
N2 5_656 Cu1 . N1 5_656 176.5(3) yes
O1 5_656 Cu1 . O1 . 178.8(3) yes
N2 5_656 Cu1 . O1 . 89.1(3) yes
N1 5_656 Cu1 . O1 . 93.9(4) yes
O1 5_656 Cu1 . N1 . 93.9(4) yes
N2 5_656 Cu1 . N1 . 93.3(2) yes
N1 5_656 Cu1 . N1 . 88.7(3) yes
O1 . Cu1 . N1 . 87.0(3) yes
O1 5_656 Cu1 . N2 . 89.1(3) yes
N2 5_656 Cu1 . N2 . 84.9(3) yes
N1 5_656 Cu1 . N2 . 93.3(2) yes
O1 . Cu1 . N2 . 90.0(3) yes
N1 . Cu1 . N2 . 176.5(3) yes
O1 5_556 Cl1 . O2 5_556 109.3(4) yes
O1 5_556 Cl1 . O1 . 110.2(5) yes
O2 5_556 Cl1 . O1 . 109.7(4) yes
O1 5_556 Cl1 . O2 . 109.7(4) yes
O2 5_556 Cl1 . O2 . 108.7(6) yes
O1 . Cl1 . O2 . 109.3(4) yes
Cu1 . O1 . Cl1 . 138.6(4) yes
Cu1 . N1 . C1 . 172.8(6) yes
Cu1 . N2 . C2 . 108.9(4) yes
Cu1 . N2 . C5 . 118.0(5) yes
C2 . N2 . C5 . 112.6(6) yes
Cu1 . N2 . H20 . 105.4 no
C2 . N2 . H20 . 105.4 no
C5 . N2 . H20 . 105.4 no
Au1 . C1 . N1 . 179.1(7) yes
C2 5_656 C2 . N2 . 108.2(4) yes
C2 5_656 C2 . C3 . 110.7(6) yes
N2 . C2 . C3 . 115.0(6) yes
C2 5_656 C2 . H21 . 107.5 no
N2 . C2 . H21 . 107.2 no
C3 . C2 . H21 . 107.9 no
C2 . C3 . C4 . 112.3(9) yes
C2 . C3 . H31 . 108.3 no
C4 . C3 . H31 . 108.4 no
C2 . C3 . H32 . 108.8 no
C4 . C3 . H32 . 109.6 no
H31 . C3 . H32 . 109.5 no
C3 . C4 . C4 5_656 112.4(11) yes
C3 . C4 . H41 . 108.0 no
C4 5_656 C4 . H41 . 107.8 no
C3 . C4 . H42 . 109.3 no
C4 5_656 C4 . H42 . 109.7 no
H41 . C4 . H42 . 109.5 no
N2 . C5 . H51 . 109.5 no
N2 . C5 . H52 . 109.7 no
H51 . C5 . H52 . 109.5 no
N2 . C5 . H53 . 109.2 no
H51 . C5 . H53 . 109.5 no
H52 . C5 . H53 . 109.5 no

loop_
_geom_bond_atom_site_label_1
_geom_bond_site_symmetry_1
_geom_bond_atom_site_label_2
_geom_bond_site_symmetry_2
_geom_bond_distance
_geom_bond_publ_flag
Au1 . C1 3_566 1.969(7) yes
Au1 . C1 . 1.969(7) yes
Cu1 . O1 5_656 2.528(5) yes
Cu1 . N2 5_656 2.018(5) yes
Cu1 . N1 5_656 1.973(5) yes
Cu1 . O1 . 2.528(5) yes
Cu1 . N1 . 1.973(5) yes
Cu1 . N2 . 2.018(5) yes
Cl1 . O1 5_556 1.424(5) yes
Cl1 . O2 5_556 1.423(6) yes
Cl1 . O1 . 1.424(5) yes
Cl1 . O2 . 1.423(6) yes
N1 . C1 . 1.147(7) yes
N2 . C2 . 1.479(7) yes
N2 . C5 . 1.466(8) yes
N2 . H20 . 0.930 no
C2 . C2 5_656 1.521(12) yes
C2 . C3 . 1.504(10) yes
C2 . H21 . 1.000 no
C3 . C4 . 1.509(12) yes
C3 . H31 . 1.000 no
C3 . H32 . 1.000 no
C4 . C4 5_656 1.489(18) yes
C4 . H41 . 1.000 no
C4 . H42 . 1.000 no
C5 . H51 . 1.000 no
C5 . H52 . 1.000 no
C5 . H53 . 1.000 no
